data_7041832
loop_
_publ_author_name
'Singh, Yogendra Pratap'
'Patel, Ram N.'
'Singh, Yogendra'
'Choquesillo-Lazarte, Duane'
'Butcher, R. J.'

_publ_section_title
;
 Classical hydrogen bonding and stacking of chelate rings in new
 copper(ii) complexes.
;
_journal_issue 9
_journal_name_full 'Dalton transactions (Cambridge, England : 2003)'
_journal_page_first 2803
_journal_page_last 2820
_journal_paper_doi 10.1039/c6dt04661d
_journal_volume 46
_journal_year 2017
_chemical_formula_moiety 'C12 H11 Cl Cu N3 O2, H2 O, N O3'
_chemical_formula_sum 'C12 H13 Cl Cu N4 O6'
_chemical_formula_weight 408.25
_space_group_crystal_system monoclinic
_space_group_IT_number 14
_space_group_name_Hall '-P 2ybc'
_space_group_name_H-M_alt 'P 1 21/c 1'
_symmetry_space_group_name_Hall '-P 2ybc'
_symmetry_space_group_name_H-M 'P 1 21/c 1'
_atom_sites_solution_hydrogens mixed
_audit_creation_date 2016-07-14
_audit_creation_method
;
Olex2 1.2
(compiled 2016.02.19 svn.r3266 for OlexSys, GUI svn.r5155)
;
_audit_update_record
;
2016-11-03 deposited with the CCDC.
2017-01-25 downloaded from the CCDC.
;
_cell_angle_alpha 90
_cell_angle_beta 98.976(8)
_cell_angle_gamma 90
_cell_formula_units_Z 4
_cell_length_a 7.7998(14)
_cell_length_b 8.7712(16)
_cell_length_c 22.671(4)
_cell_measurement_reflns_used 4660
_cell_measurement_temperature 301(2)
_cell_measurement_theta_max 27.585
_cell_measurement_theta_min 2.494
_cell_volume 1532.0(5)
_computing_cell_refinement 'SAINT v8.34A (Bruker, 2013)'
_computing_data_collection 'Bruker Apex3, 2016'
_computing_data_reduction 'SAINT v8.34A (Bruker, 2013)'
_computing_molecular_graphics 'Olex2 (Dolomanov et al., 2009)'
_computing_publication_material 'Olex2 (Dolomanov et al., 2009)'
_computing_structure_refinement 'XL (Sheldrick, 2008)'
_computing_structure_solution 'XS (Sheldrick, 2008)'
_diffrn_ambient_temperature 301.0
_diffrn_measured_fraction_theta_full 1.000
_diffrn_measured_fraction_theta_max 0.999
_diffrn_measurement_device_type 'Bruker D8 Venture'
_diffrn_measurement_method '\f and \w scans'
_diffrn_radiation_monochromator multilayer
_diffrn_radiation_type MoK\a
_diffrn_radiation_wavelength 0.71073
_diffrn_reflns_av_R_equivalents 0.0818
_diffrn_reflns_av_unetI/netI 0.0537
_diffrn_reflns_Laue_measured_fraction_full 1.000
_diffrn_reflns_Laue_measured_fraction_max 0.999
_diffrn_reflns_limit_h_max 9
_diffrn_reflns_limit_h_min -10
_diffrn_reflns_limit_k_max 11
_diffrn_reflns_limit_k_min -11
_diffrn_reflns_limit_l_max 29
_diffrn_reflns_limit_l_min -30
_diffrn_reflns_number 19721
_diffrn_reflns_point_group_measured_fraction_full 1.000
_diffrn_reflns_point_group_measured_fraction_max 0.999
_diffrn_reflns_theta_full 25.242
_diffrn_reflns_theta_max 28.171
_diffrn_reflns_theta_min 2.494
_diffrn_source 'high brilliance microfocus sealed tube'
_diffrn_standards_number 0
_exptl_absorpt_coefficient_mu 1.639
_exptl_absorpt_correction_T_max 0.7457
_exptl_absorpt_correction_T_min 0.4632
_exptl_absorpt_correction_type multi-scan
_exptl_absorpt_process_details
;
SADABS-2014/5 (Bruker,2014/5) was used for absorption correction.
wR2(int) was 0.1612 before and 0.0560 after correction.
The Ratio of minimum to maximum transmission is 0.6212.
The \l/2 correction factor is Not present.
;
_exptl_crystal_colour brown
_exptl_crystal_density_diffrn 1.770
_exptl_crystal_description prism
_exptl_crystal_F_000 828
_exptl_crystal_size_max 0.12
_exptl_crystal_size_mid 0.12
_exptl_crystal_size_min 0.1
_refine_diff_density_max 0.360
_refine_diff_density_min -0.463
_refine_diff_density_rms 0.091
_refine_ls_extinction_method none
_refine_ls_goodness_of_fit_ref 1.032
_refine_ls_hydrogen_treatment constr
_refine_ls_matrix_type full
_refine_ls_number_parameters 221
_refine_ls_number_reflns 3763
_refine_ls_number_restraints 0
_refine_ls_restrained_S_all 1.032
_refine_ls_R_factor_all 0.0776
_refine_ls_R_factor_gt 0.0429
_refine_ls_shift/su_max 0.001
_refine_ls_shift/su_mean 0.000
_refine_ls_structure_factor_coef Fsqd
_refine_ls_weighting_details 'w=1/[\s^2^(Fo^2^)+(0.0404P)^2^+0.6041P] where P=(Fo^2^+2Fc^2^)/3'
_refine_ls_weighting_scheme calc
_refine_ls_wR_factor_gt 0.0826
_refine_ls_wR_factor_ref 0.0925
_reflns_Friedel_coverage 0.000
_reflns_number_gt 2693
_reflns_number_total 3763
_reflns_threshold_expression 'I > 2\s(I)'
_cod_data_source_file c6dt04661d3.cif
_cod_data_source_block YP61
_cod_depositor_comments 'Adding full bibliography for 7041832--7041834.cif.'
_cod_database_code 7041832
_shelx_space_group_comment
;
The symmetry employed for this shelxl refinement is uniquely defined
by the following loop, which should always be used as a source of
symmetry information in preference to the above space-group names.
They are only intended as comments.
;
_shelx_estimated_absorpt_t_max 0.853
_shelx_estimated_absorpt_t_min 0.828
_olex2_refinement_description
;
1. Fixed Uiso
 At 1.2 times of:
  All C(H) groups, All N(H) groups
 At 1.5 times of:
  All O(H,H) groups
2.a Free rotating group:
 O3(H3A,H3B)
2.b Rotating group:
 O2(H2A,H2B)
2.c Aromatic/amide H refined with riding coordinates:
 N2(H2), C2(H2C), C3(H3), C5(H5), C7(H7), C9(H9), C10(H10), C11(H11), C12(H12)
;
_shelx_shelxl_version_number 2014/7
_olex2_submission_special_instructions 'No special instructions were received'

loop_
_space_group_symop_operation_xyz
'x, y, z'
'-x, y+1/2, -z+1/2'
'-x, -y, -z'
'x, -y-1/2, z-1/2'

loop_
_atom_site_label
_atom_site_type_symbol
_atom_site_fract_x
_atom_site_fract_y
_atom_site_fract_z
_atom_site_U_iso_or_equiv
_atom_site_adp_type
_atom_site_occupancy
_atom_site_site_symmetry_order
_atom_site_calc_flag
_atom_site_refinement_flags_posn
Cu1 Cu 0.31803(4) 0.34574(3) 0.43043(2) 0.02647(11) Uani 1 1 d .
Cl1 Cl 0.30415(11) 0.55390(9) 0.73869(4) 0.0456(2) Uani 1 1 d .
O1 O 0.3927(3) 0.2822(2) 0.50916(9) 0.0325(5) Uani 1 1 d .
N1 N 0.2116(3) 0.5302(2) 0.45581(10) 0.0264(5) Uani 1 1 d .
C1 C 0.3711(3) 0.3518(3) 0.55892(12) 0.0263(6) Uani 1 1 d .
O2 O 0.4413(3) 0.1756(2) 0.39934(9) 0.0340(5) Uani 1 1 d .
H2A H 0.5129 0.1367 0.4280 0.051 Uiso 1 1 d GR
H2B H 0.3744 0.0974 0.3934 0.051 Uiso 1 1 d GR
N2 N 0.1391(3) 0.6176(2) 0.40865(11) 0.0322(6) Uani 1 1 d .
H2 H 0.0848 0.7008 0.4137 0.039 Uiso 1 1 calc R
C2 C 0.4421(4) 0.2830(3) 0.61351(13) 0.0321(7) Uani 1 1 d .
H2C H 0.5041 0.1927 0.6128 0.038 Uiso 1 1 calc R
O3 O 0.6873(3) 0.0323(2) 0.47351(11) 0.0434(5) Uani 1 1 d .
H3A H 0.6463 -0.0535 0.4818 0.065 Uiso 1 1 d G
H3B H 0.7805 0.0185 0.4591 0.065 Uiso 1 1 d G
N3 N 0.2365(3) 0.4321(2) 0.35121(11) 0.0283(5) Uani 1 1 d .
C3 C 0.4226(4) 0.3450(3) 0.66734(13) 0.0323(6) Uani 1 1 d .
H3 H 0.4707 0.2970 0.7026 0.039 Uiso 1 1 calc R
O4 O 0.0485(3) 0.1488(2) 0.41625(11) 0.0495(6) Uani 1 1 d .
N4 N 0.0656(3) 0.0128(3) 0.40384(11) 0.0346(6) Uani 1 1 d .
C4 C 0.3303(4) 0.4804(3) 0.66908(13) 0.0297(6) Uani 1 1 d .
O5 O -0.0352(3) -0.0856(3) 0.41786(12) 0.0550(7) Uani 1 1 d .
C5 C 0.2627(4) 0.5528(3) 0.61787(13) 0.0304(6) Uani 1 1 d .
H5 H 0.2029 0.6440 0.6198 0.036 Uiso 1 1 calc R
O6 O 0.1846(3) -0.0291(2) 0.37652(11) 0.0462(6) Uani 1 1 d .
C6 C 0.2818(3) 0.4919(3) 0.56178(13) 0.0258(6) Uani 1 1 d .
C7 C 0.2071(4) 0.5760(3) 0.50961(13) 0.0288(6) Uani 1 1 d .
H7 H 0.1527 0.6682 0.5149 0.035 Uiso 1 1 calc R
C8 C 0.1568(3) 0.5667(3) 0.35331(13) 0.0276(6) Uani 1 1 d .
C9 C 0.0958(4) 0.6497(3) 0.30228(14) 0.0372(7) Uani 1 1 d .
H9 H 0.0402 0.7427 0.3049 0.045 Uiso 1 1 calc R
C10 C 0.1190(4) 0.5920(4) 0.24811(15) 0.0413(8) Uani 1 1 d .
H10 H 0.0785 0.6453 0.2133 0.050 Uiso 1 1 calc R
C11 C 0.2033(4) 0.4532(3) 0.24531(14) 0.0387(7) Uani 1 1 d .
H11 H 0.2211 0.4131 0.2088 0.046 Uiso 1 1 calc R
C12 C 0.2594(4) 0.3772(3) 0.29706(14) 0.0347(7) Uani 1 1 d .
H12 H 0.3155 0.2842 0.2952 0.042 Uiso 1 1 calc R

loop_
_atom_site_aniso_label
_atom_site_aniso_U_11
_atom_site_aniso_U_22
_atom_site_aniso_U_33
_atom_site_aniso_U_23
_atom_site_aniso_U_13
_atom_site_aniso_U_12
Cu1 0.03116(19) 0.01835(15) 0.0308(2) 0.00121(14) 0.00748(14) 0.00518(14)
Cl1 0.0523(5) 0.0500(5) 0.0360(5) -0.0136(4) 0.0116(4) -0.0012(4)
O1 0.0469(12) 0.0219(9) 0.0295(11) 0.0001(8) 0.0082(9) 0.0117(8)
N1 0.0279(12) 0.0185(10) 0.0335(14) 0.0040(10) 0.0066(10) 0.0040(9)
C1 0.0276(14) 0.0199(12) 0.0321(16) 0.0004(12) 0.0066(12) -0.0024(11)
O2 0.0380(11) 0.0234(9) 0.0412(13) -0.0015(9) 0.0078(10) 0.0065(8)
N2 0.0399(14) 0.0208(11) 0.0357(15) 0.0057(10) 0.0048(12) 0.0128(10)
C2 0.0341(16) 0.0248(13) 0.0367(18) -0.0010(12) 0.0040(14) 0.0052(12)
O3 0.0431(13) 0.0335(11) 0.0533(15) 0.0020(11) 0.0066(11) 0.0094(10)
N3 0.0316(13) 0.0220(11) 0.0313(14) 0.0015(10) 0.0052(11) -0.0012(9)
C3 0.0335(15) 0.0304(14) 0.0325(16) 0.0009(13) 0.0032(13) -0.0031(13)
O4 0.0539(14) 0.0260(10) 0.0694(17) -0.0022(11) 0.0116(13) 0.0122(10)
N4 0.0360(14) 0.0294(12) 0.0358(15) -0.0015(11) -0.0025(12) 0.0037(11)
C4 0.0297(15) 0.0307(14) 0.0300(16) -0.0078(12) 0.0090(13) -0.0066(12)
O5 0.0435(14) 0.0404(12) 0.085(2) -0.0013(13) 0.0226(13) -0.0052(11)
C5 0.0306(15) 0.0228(13) 0.0391(18) -0.0033(12) 0.0093(13) 0.0019(11)
O6 0.0471(13) 0.0400(12) 0.0540(15) -0.0155(11) 0.0157(12) -0.0021(10)
C6 0.0241(14) 0.0200(12) 0.0347(16) -0.0024(11) 0.0083(12) -0.0007(10)
C7 0.0308(15) 0.0192(12) 0.0379(17) -0.0006(12) 0.0100(13) 0.0050(11)
C8 0.0258(14) 0.0218(12) 0.0339(16) 0.0020(12) 0.0011(12) -0.0043(11)
C9 0.0416(18) 0.0258(13) 0.0406(18) 0.0027(14) -0.0046(14) 0.0002(13)
C10 0.0462(19) 0.0378(16) 0.0348(19) 0.0041(14) -0.0096(15) -0.0081(15)
C11 0.0448(19) 0.0396(17) 0.0301(17) -0.0069(14) 0.0009(15) -0.0075(14)
C12 0.0388(17) 0.0286(14) 0.0363(18) -0.0026(13) 0.0047(14) -0.0013(12)

loop_
_atom_type_symbol
_atom_type_description
_atom_type_scat_dispersion_real
_atom_type_scat_dispersion_imag
_atom_type_scat_source
C C 0.0033 0.0016 'International Tables Vol C Tables 4.2.6.8 and 6.1.1.4'
H H 0.0000 0.0000 'International Tables Vol C Tables 4.2.6.8 and 6.1.1.4'
Cl Cl 0.1484 0.1585 'International Tables Vol C Tables 4.2.6.8 and 6.1.1.4'
Cu Cu 0.3201 1.2651 'International Tables Vol C Tables 4.2.6.8 and 6.1.1.4'
N N 0.0061 0.0033 'International Tables Vol C Tables 4.2.6.8 and 6.1.1.4'
O O 0.0106 0.0060 'International Tables Vol C Tables 4.2.6.8 and 6.1.1.4'

loop_
_geom_angle_atom_site_label_1
_geom_angle_atom_site_label_2
_geom_angle_atom_site_label_3
_geom_angle
O1 Cu1 N1 92.83(9)
O1 Cu1 O2 91.08(8)
O1 Cu1 N3 174.41(8)
N1 Cu1 O2 173.13(9)
N1 Cu1 N3 81.80(9)
N3 Cu1 O2 94.11(9)
C1 O1 Cu1 128.01(17)
N2 N1 Cu1 112.29(17)
C7 N1 Cu1 127.88(19)
C7 N1 N2 119.8(2)
O1 C1 C2 117.9(2)
O1 C1 C6 124.8(3)
C2 C1 C6 117.3(2)
Cu1 O2 H2A 109.1
Cu1 O2 H2B 110.1
H2A O2 H2B 96.1
N1 N2 H2 121.7
C8 N2 N1 116.7(2)
C8 N2 H2 121.7
C1 C2 H2C 119.0
C3 C2 C1 122.1(3)
C3 C2 H2C 119.0
H3A O3 H3B 109.5
C8 N3 Cu1 113.20(19)
C8 N3 C12 118.2(2)
C12 N3 Cu1 128.48(19)
C2 C3 H3 120.2
C2 C3 C4 119.6(3)
C4 C3 H3 120.2
O4 N4 O5 121.1(3)
O4 N4 O6 120.8(3)
O5 N4 O6 118.1(2)
C3 C4 Cl1 118.3(2)
C5 C4 Cl1 121.1(2)
C5 C4 C3 120.6(3)
C4 C5 H5 119.5
C4 C5 C6 120.9(2)
C6 C5 H5 119.5
C1 C6 C7 123.1(2)
C5 C6 C1 119.4(3)
C5 C6 C7 117.5(2)
N1 C7 C6 123.4(2)
N1 C7 H7 118.3
C6 C7 H7 118.3
N2 C8 C9 121.8(2)
N3 C8 N2 115.9(2)
N3 C8 C9 122.3(3)
C8 C9 H9 120.7
C10 C9 C8 118.6(3)
C10 C9 H9 120.7
C9 C10 H10 120.1
C9 C10 C11 119.7(3)
C11 C10 H10 120.1
C10 C11 H11 120.6
C12 C11 C10 118.7(3)
C12 C11 H11 120.6
N3 C12 C11 122.4(3)
N3 C12 H12 118.8
C11 C12 H12 118.8

loop_
_geom_bond_atom_site_label_1
_geom_bond_atom_site_label_2
_geom_bond_distance
Cu1 O1 1.874(2)
Cu1 N1 1.946(2)
Cu1 O2 1.9645(18)
Cu1 N3 1.961(2)
Cl1 C4 1.746(3)
O1 C1 1.317(3)
N1 N2 1.365(3)
N1 C7 1.290(3)
C1 C2 1.410(4)
C1 C6 1.419(3)
O2 H2A 0.8590
O2 H2B 0.8596
N2 H2 0.8600
N2 C8 1.359(4)
C2 H2C 0.9300
C2 C3 1.366(4)
O3 H3A 0.8499
O3 H3B 0.8503
N3 C8 1.339(3)
N3 C12 1.356(4)
C3 H3 0.9300
C3 C4 1.393(4)
O4 N4 1.238(3)
N4 O5 1.242(3)
N4 O6 1.249(3)
C4 C5 1.356(4)
C5 H5 0.9300
C5 C6 1.409(4)
C6 C7 1.438(4)
C7 H7 0.9300
C8 C9 1.387(4)
C9 H9 0.9300
C9 C10 1.366(4)
C10 H10 0.9300
C10 C11 1.390(4)
C11 H11 0.9300
C11 C12 1.361(4)
C12 H12 0.9300

loop_
_geom_hbond_atom_site_label_D
_geom_hbond_atom_site_label_H
_geom_hbond_atom_site_label_A
_geom_hbond_distance_DH
_geom_hbond_distance_HA
_geom_hbond_distance_DA
_geom_hbond_angle_DHA
_geom_hbond_site_symmetry_A
O2 H2A O3 0.86 1.82 2.662(3) 165.7 .
O2 H2B O6 0.86 1.84 2.679(3) 164.1 .
N2 H2 O5 0.86 2.10 2.959(3) 173.4 1_565
O3 H3A O1 0.85 2.04 2.868(3) 163.3 3_656
O3 H3B O5 0.85 2.05 2.863(3) 160.3 1_655
